data_7027287
loop_
_publ_author_name
'Suenaga, Yusaku'
'Kuroda-Sowa, Takayoshi'
'Maekawa, Masahiko'
'Munakata, Megumu'

_publ_section_title
;
 Two-dimensional supramolecular co-ordination compounds of silver(I) with
 box structures
;
_journal_issue 16
_journal_name_full 'Journal of the Chemical Society, Dalton Transactions'
_journal_page_first 2737
_journal_paper_doi 10.1039/a900789j
_journal_year 1999
_chemical_formula_sum 'C39 H58 Ag3 Cl3 N4 O13 S16'
_chemical_formula_weight 1733.83
_space_group_IT_number 2
_symmetry_cell_setting triclinic
_symmetry_Int_Tables_number 2
_symmetry_space_group_name_Hall '-P 1'
_symmetry_space_group_name_H-M 'P -1'
_audit_creation_date 'Mon Apr 12 18:54:43 1999'
_audit_creation_method 'from TEXRAY.INF file'
_cell_angle_alpha 73.46(1)
_cell_angle_beta 79.01(2)
_cell_angle_gamma 84.68(2)
_cell_formula_units_Z 2
_cell_length_a 15.743(4)
_cell_length_b 15.694(3)
_cell_length_c 13.584(2)
_cell_measurement_reflns_used 25
_cell_measurement_temperature 296.2
_cell_measurement_theta_max 15.8
_cell_measurement_theta_min 14.1
_cell_volume 3155.7(11)
_computing_cell_refinement 'Rigaku/AFC Diffractometer Control'
_computing_data_collection 'Rigaku/AFC Diffractometer Control'
_computing_data_reduction teXsan
_computing_publication_material teXsan
_computing_structure_refinement teXsan
_computing_structure_solution MITHRIL90
_diffrn_ambient_temperature 296.2
_diffrn_measurement_device_type 'Rigaku AFC7R'
_diffrn_measurement_method \w-2\q
_diffrn_orient_matrix_UB_11 -0.06016
_diffrn_orient_matrix_UB_12 0.00153
_diffrn_orient_matrix_UB_13 -0.01444
_diffrn_orient_matrix_UB_21 -0.01017
_diffrn_orient_matrix_UB_22 -0.05866
_diffrn_orient_matrix_UB_23 0.05322
_diffrn_orient_matrix_UB_31 -0.02171
_diffrn_orient_matrix_UB_32 0.03135
_diffrn_orient_matrix_UB_33 0.05510
_diffrn_radiation_detector 'scintillation counter'
_diffrn_radiation_monochromator graphite
_diffrn_radiation_source 'Rigaku rotating anode'
_diffrn_radiation_type 'Mo K\a'
_diffrn_radiation_wavelength 0.7107
_diffrn_reflns_av_R_equivalents 0.159
_diffrn_reflns_av_sigmaI/netI 0.174
_diffrn_reflns_limit_h_max 20
_diffrn_reflns_limit_h_min -20
_diffrn_reflns_limit_k_max 20
_diffrn_reflns_limit_k_min 0
_diffrn_reflns_limit_l_max 17
_diffrn_reflns_limit_l_min -16
_diffrn_reflns_number 15045
_diffrn_reflns_reduction_process 'Lp corrections applied'
_diffrn_reflns_theta_max 27.50
_diffrn_reflns_theta_min 2.01
_diffrn_standards_decay_% -1.38
_diffrn_standards_interval_count 150
_diffrn_standards_number 3
_exptl_absorpt_coefficient_mu 1.633
_exptl_absorpt_correction_T_max 0.998
_exptl_absorpt_correction_T_min 0.843
_exptl_absorpt_correction_type psi-scan
_exptl_absorpt_process_details '(North, Phillips & Mathews, 1968)'
_exptl_crystal_colour colorless
_exptl_crystal_density_diffrn 1.824
_exptl_crystal_density_method 'not measured'
_exptl_crystal_description plate
_exptl_crystal_F_000 1744.00
_exptl_crystal_size_max 0.200
_exptl_crystal_size_mid 0.150
_exptl_crystal_size_min 0.100
_refine_diff_density_max 1.80
_refine_diff_density_min -2.39
_refine_ls_extinction_method none
_refine_ls_goodness_of_fit_ref 1.242
_refine_ls_hydrogen_treatment noref
_refine_ls_matrix_type full
_refine_ls_number_constraints 0
_refine_ls_number_parameters 725
_refine_ls_number_reflns 14514
_refine_ls_number_restraints 0
_refine_ls_R_factor_all 0.1985
_refine_ls_R_factor_gt 0.0836
_refine_ls_shift/su_max 0.1940
_refine_ls_shift/su_mean 0.0060
_refine_ls_structure_factor_coef Fsqd
_refine_ls_weighting_details 'w = 1/[\s^2^(Fo^2^) + 0.00360(Fo^2^)^2^]'
_refine_ls_weighting_scheme calc
_refine_ls_wR_factor_gt 0.1754
_refine_ls_wR_factor_ref 0.2085
_reflns_number_gt 6690
_reflns_number_total 14514
_reflns_threshold_expression >2.0sigma(I)
_cod_data_source_file 900789jsup1.cif
_cod_data_source_block '[Ag3(tmmp)4](ClO4)3(C3H6O)'
_cod_depositor_comments
;
The following automatic conversions were performed:
'_reflns_observed_expression' tag replaced with
'_reflns_threshold_expression' tag as specified in the replacement
file
'cod-tools/trunk/perl-scripts/inputs/replacement_tags.lst'.

'_atom_site_calc_flags'
tag replaced with '_atom_site_calc_flag' tag as specified in the
replacement file
'cod-tools/trunk/perl-scripts/inputs/replacement_tags.lst'.

'_atom_type_scat_imag'
tag replaced with '_atom_type_scat_dispersion_imag' tag as specified
in the replacement file
'cod-tools/trunk/perl-scripts/inputs/replacement_tags.lst'.

Automatic conversion script
Id: cif_correct_tags 3137 2015-03-23 15:08:43Z antanas 
;
_cod_original_cell_volume 3155(1)
_cod_original_sg_symbol_H-M 'P -1         '
_cod_original_formula_sum 'C39 H58 Ag3 Cl3 N4 O13 S16 '
_cod_database_code 7027287

loop_
_symmetry_equiv_pos_as_xyz
x,y,z
-x,-y,-z

loop_
_atom_site_label
_atom_site_type_symbol
_atom_site_fract_x
_atom_site_fract_y
_atom_site_fract_z
_atom_site_U_iso_or_equiv
_atom_site_adp_type
_atom_site_occupancy
_atom_site_calc_flag
_atom_site_refinement_flags
Ag(1) Ag 0.09991(6) 0.22124(7) -0.70218(6) 0.0810(3) Uani 1.00 d .
Ag(2) Ag 0.24590(5) 0.09087(5) -0.25389(6) 0.0679(3) Uani 1.00 d .
Ag(3) Ag 0.37538(5) 0.58408(6) -0.75627(6) 0.0707(3) Uani 1.00 d .
Cl(1) Cl 0.0262(2) 0.5184(2) -0.2719(2) 0.0686(8) Uani 1.00 d .
Cl(2) Cl 0.3667(2) 0.8578(2) -0.2703(2) 0.0681(8) Uani 1.00 d .
Cl(3) Cl 0.2670(2) 0.8067(2) -0.7492(2) 0.0648(8) Uani 1.00 d .
S(1) S 0.1137(1) 0.2229(2) -0.5190(2) 0.0460(6) Uani 1.00 d .
S(2) S 0.2857(1) 0.1215(1) -0.4538(2) 0.0463(6) Uani 1.00 d .
S(3) S 0.4348(2) 0.4260(2) -0.5095(2) 0.0612(8) Uani 1.00 d .
S(4) S 0.2760(1) 0.5389(1) -0.5766(2) 0.0468(6) Uani 1.00 d .
S(5) S -0.0317(2) 0.2158(2) -0.8054(2) 0.0669(9) Uani 1.00 d .
S(6) S 0.1031(2) 0.0579(2) -0.7294(2) 0.0626(8) Uani 1.00 d .
S(7) S 0.1363(1) -0.0048(2) -1.1152(2) 0.0506(7) Uani 1.00 d .
S(8) S 0.0238(2) 0.1641(2) -1.1835(2) 0.0607(8) Uani 1.00 d .
S(9) S 0.2828(2) 0.2447(2) -0.2331(2) 0.0568(7) Uani 1.00 d .
S(10) S 0.3786(2) 0.0648(3) -0.1240(2) 0.087(1) Uani 1.00 d .
S(11) S 0.3072(2) 0.1691(2) 0.2378(2) 0.0747(10) Uani 1.00 d .
S(12) S 0.1954(2) 0.3271(2) 0.1303(2) 0.0695(9) Uani 1.00 d .
S(13) S 0.4980(2) 0.6840(2) -0.8613(2) 0.0607(8) Uani 1.00 d .
S(14) S 0.6079(2) 0.5317(2) -0.7463(2) 0.0747(10) Uani 1.00 d .
S(15) S 0.7145(2) 0.4268(4) -1.0986(3) 0.139(2) Uani 1.00 d .
S(16) S 0.6083(2) 0.5879(2) -1.2208(2) 0.0722(9) Uani 1.00 d .
O(1) O 0.0233(8) 0.4650(7) -0.1716(7) 0.145(4) Uani 1.00 d .
O(2) O 0.0247(8) 0.4699(7) -0.3413(7) 0.139(4) Uani 1.00 d .
O(3) O -0.0338(8) 0.5873(8) -0.2779(8) 0.191(5) Uani 1.00 d .
O(4) O 0.1061(8) 0.5559(10) -0.300(1) 0.219(7) Uani 1.00 d .
O(5) O 0.4269(8) 0.8819(10) -0.226(1) 0.208(7) Uani 1.00 d .
O(6) O 0.3316(8) 0.7792(6) -0.2054(9) 0.175(5) Uani 1.00 d .
O(7) O 0.2976(6) 0.9243(5) -0.2845(6) 0.100(3) Uani 1.00 d .
O(8) O 0.4048(7) 0.8436(7) -0.3643(7) 0.142(4) Uani 1.00 d .
O(9) O 0.3298(7) 0.7699(8) -0.6860(8) 0.149(5) Uani 1.00 d .
O(10) O 0.1846(5) 0.8167(6) -0.6860(7) 0.104(3) Uani 1.00 d .
O(11) O 0.2925(6) 0.8886(5) -0.8193(8) 0.119(4) Uani 1.00 d .
O(12) O 0.2607(5) 0.7457(6) -0.8070(7) 0.103(3) Uani 1.00 d .
O(13) O 0.0749(6) 0.8456(6) -0.4560(6) 0.088(3) Uani 1.00 d .
N(1) N 0.1992(5) 0.3781(6) -0.5510(6) 0.066(3) Uani 1.00 d .
N(2) N 0.0090(4) 0.1819(5) -0.9916(5) 0.046(2) Uani 1.00 d .
N(3) N 0.2464(5) 0.2712(6) -0.0437(6) 0.064(3) Uani 1.00 d .
N(4) N 0.5568(6) 0.6243(7) -1.0332(7) 0.084(3) Uani 1.00 d .
C(1) C 0.2034(5) 0.2848(5) -0.5231(6) 0.037(2) Uani 1.00 d .
C(2) C 0.2789(5) 0.2403(5) -0.4942(5) 0.038(2) Uani 1.00 d .
C(3) C 0.3476(4) 0.2818(4) -0.4917(5) 0.026(2) Uani 1.00 d .
C(4) C 0.3449(5) 0.3692(6) -0.5148(6) 0.049(3) Uani 1.00 d .
C(5) C 0.2723(5) 0.4228(5) -0.5460(6) 0.042(2) Uani 1.00 d .
C(6) C 0.0234(6) 0.2879(7) -0.4723(8) 0.068(3) Uani 1.00 d .
C(7) C 0.4010(7) 0.0991(7) -0.4669(9) 0.075(3) Uani 1.00 d .
C(8) C 0.5045(7) 0.3367(8) -0.4537(9) 0.079(4) Uani 1.00 d .
C(9) C 0.1681(6) 0.5775(7) -0.5912(10) 0.086(4) Uani 1.00 d .
C(10) C 0.0250(5) 0.1582(6) -0.8937(6) 0.047(3) Uani 1.00 d .
C(11) C 0.0816(5) 0.0871(6) -0.8578(6) 0.046(3) Uani 1.00 d .
C(12) C 0.1193(5) 0.0382(6) -0.9249(7) 0.049(3) Uani 1.00 d .
C(13) C 0.0991(5) 0.0595(6) -1.0256(6) 0.042(2) Uani 1.00 d .
C(14) C 0.0454(5) 0.1343(6) -1.0559(6) 0.042(2) Uani 1.00 d .
C(15) C -0.0884(8) 0.3044(8) -0.883(1) 0.089(4) Uani 1.00 d .
C(16) C 0.0105(8) -0.0038(7) -0.6588(8) 0.078(4) Uani 1.00 d .
C(17) C 0.1972(6) -0.0958(6) -1.0453(8) 0.065(3) Uani 1.00 d .
C(18) C -0.0450(7) 0.2619(7) -1.1871(8) 0.073(3) Uani 1.00 d .
C(19) C 0.2861(6) 0.2163(7) -0.0974(7) 0.055(3) Uani 1.00 d .
C(20) C 0.3327(6) 0.1407(7) -0.0528(7) 0.058(3) Uani 1.00 d .
C(21) C 0.3371(5) 0.1261(7) 0.0504(7) 0.056(3) Uani 1.00 d .
C(22) C 0.2998(6) 0.1812(7) 0.1070(7) 0.060(3) Uani 1.00 d .
C(23) C 0.2501(6) 0.2553(7) 0.0582(7) 0.059(3) Uani 1.00 d .
C(24) C 0.2010(7) 0.3310(7) -0.2504(8) 0.076(4) Uani 1.00 d .
C(25a) C 0.431(2) 0.002(2) -0.042(2) 0.10(1) Uani 0.45 d P
C(25b) C 0.4744(9) 0.103(1) -0.203(1) 0.112(7) Uani 0.84 d P
C(26) C 0.3577(9) 0.0609(9) 0.2753(9) 0.101(5) Uani 1.00 d .
C(27) C 0.1319(9) 0.3978(9) 0.040(1) 0.106(5) Uani 1.00 d .
C(28) C 0.5582(7) 0.6107(8) -0.9296(8) 0.073(4) Uani 1.00 d .
C(29) C 0.6091(6) 0.5412(8) -0.8782(9) 0.067(4) Uani 1.00 d .
C(30) C 0.6536(5) 0.4897(7) -0.9327(8) 0.060(3) Uani 1.00 d .
C(31) C 0.6527(6) 0.4984(9) -1.0315(10) 0.078(4) Uani 1.00 d .
C(32) C 0.6044(6) 0.5691(9) -1.0862(9) 0.072(4) Uani 1.00 d .
C(33) C 0.4520(8) 0.7678(9) -0.9608(10) 0.103(5) Uani 1.00 d .
C(34) C 0.6806(9) 0.4371(10) -0.710(1) 0.114(6) Uani 1.00 d .
C(35a) C 0.751(2) 0.356(2) -1.015(2) 0.16(1) Uani 0.71 d P
C(35b) C 0.811(1) 0.448(2) -1.149(2) 0.103(10) Uani 0.54 d P
C(36) C 0.5203(7) 0.6670(8) -1.249(1) 0.090(4) Uani 1.00 d .
C(37) C 0.1508(8) 0.8402(8) -0.4586(7) 0.068(4) Uani 1.00 d .
C(38) C 0.1986(9) 0.7531(9) -0.422(1) 0.102(5) Uani 1.00 d .
C(39) C 0.2070(10) 0.9195(9) -0.499(1) 0.118(6) Uani 1.00 d .
H(1) H 0.3998 0.2473 -0.4725 0.0319 Uiso 1.00 calc .
H(2) H 0.0280 0.2938 -0.4055 0.0775 Uiso 1.00 calc .
H(3) H 0.0217 0.3468 -0.5195 0.0775 Uiso 1.00 calc .
H(4) H -0.0298 0.2612 -0.4670 0.0775 Uiso 1.00 calc .
H(5) H 0.4138 0.0370 -0.4475 0.0891 Uiso 1.00 calc .
H(6) H 0.4279 0.1236 -0.5379 0.0891 Uiso 1.00 calc .
H(7) H 0.4246 0.1261 -0.4239 0.0891 Uiso 1.00 calc .
H(8) H 0.4763 0.3022 -0.3856 0.0948 Uiso 1.00 calc .
H(9) H 0.5182 0.2951 -0.4961 0.0948 Uiso 1.00 calc .
H(10) H 0.5569 0.3562 -0.4456 0.0948 Uiso 1.00 calc .
H(11) H 0.1618 0.6399 -0.6086 0.0984 Uiso 1.00 calc .
H(12) H 0.1509 0.5578 -0.6464 0.0984 Uiso 1.00 calc .
H(13) H 0.1280 0.5526 -0.5287 0.0984 Uiso 1.00 calc .
H(14) H 0.1605 -0.0116 -0.9032 0.0603 Uiso 1.00 calc .
H(15) H -0.0474 0.3416 -0.9376 0.1023 Uiso 1.00 calc .
H(16) H -0.1259 0.2822 -0.9165 0.1023 Uiso 1.00 calc .
H(17) H -0.1205 0.3404 -0.8429 0.1023 Uiso 1.00 calc .
H(18) H -0.0430 0.0328 -0.6672 0.0908 Uiso 1.00 calc .
H(19) H 0.0049 -0.0544 -0.6836 0.0908 Uiso 1.00 calc .
H(20) H 0.0112 -0.0244 -0.5859 0.0908 Uiso 1.00 calc .
H(21) H 0.1616 -0.1293 -0.9840 0.0785 Uiso 1.00 calc .
H(22) H 0.2197 -0.1351 -1.0880 0.0785 Uiso 1.00 calc .
H(23) H 0.2448 -0.0753 -1.0256 0.0785 Uiso 1.00 calc .
H(24) H -0.0160 0.3076 -1.1731 0.0857 Uiso 1.00 calc .
H(25) H -0.0617 0.2861 -1.2543 0.0857 Uiso 1.00 calc .
H(26) H -0.0967 0.2496 -1.1362 0.0857 Uiso 1.00 calc .
H(27) H 0.3695 0.0724 0.0843 0.0677 Uiso 1.00 calc .
H(28) H 0.2139 0.3812 -0.2293 0.0887 Uiso 1.00 calc .
H(29) H 0.1922 0.3523 -0.3215 0.0887 Uiso 1.00 calc .
H(30) H 0.1452 0.3107 -0.2088 0.0887 Uiso 1.00 calc .
H(31) H 0.3208 0.0177 0.2676 0.1160 Uiso 1.00 calc .
H(32) H 0.4117 0.0578 0.2323 0.1160 Uiso 1.00 calc .
H(33) H 0.3641 0.0461 0.3461 0.1160 Uiso 1.00 calc .
H(34) H 0.0987 0.4404 0.0698 0.1259 Uiso 1.00 calc .
H(35) H 0.1691 0.4275 -0.0223 0.1259 Uiso 1.00 calc .
H(36) H 0.0939 0.3625 0.0220 0.1259 Uiso 1.00 calc .
H(37) H 0.6912 0.4418 -0.8978 0.0761 Uiso 1.00 calc .
H(38) H 0.4968 0.7993 -1.0130 0.1180 Uiso 1.00 calc .
H(39) H 0.4161 0.7429 -0.9924 0.1180 Uiso 1.00 calc .
H(40) H 0.4175 0.8116 -0.9302 0.1180 Uiso 1.00 calc .
H(41) H 0.6868 0.4252 -0.6394 0.1304 Uiso 1.00 calc .
H(42) H 0.6621 0.3862 -0.7225 0.1304 Uiso 1.00 calc .
H(43) H 0.7382 0.4500 -0.7524 0.1304 Uiso 1.00 calc .
H(44) H 0.5268 0.7216 -1.2338 0.1068 Uiso 1.00 calc .
H(45) H 0.5164 0.6828 -1.3237 0.1068 Uiso 1.00 calc .
H(46) H 0.4653 0.6442 -1.2123 0.1068 Uiso 1.00 calc .
H(47) H 0.1780 0.7252 -0.3515 0.1179 Uiso 1.00 calc .
H(48) H 0.1919 0.7141 -0.4634 0.1179 Uiso 1.00 calc .
H(49) H 0.2599 0.7614 -0.4309 0.1179 Uiso 1.00 calc .
H(50) H 0.2682 0.9004 -0.4955 0.1345 Uiso 1.00 calc .
H(51) H 0.2048 0.9479 -0.5705 0.1345 Uiso 1.00 calc .
H(52) H 0.1918 0.9606 -0.4594 0.1345 Uiso 1.00 calc .

loop_
_atom_site_aniso_label
_atom_site_aniso_U_11
_atom_site_aniso_U_22
_atom_site_aniso_U_33
_atom_site_aniso_U_12
_atom_site_aniso_U_13
_atom_site_aniso_U_23
Ag(1) 0.0941(7) 0.1029(7) 0.0543(5) -0.0298(6) -0.0081(4) -0.0300(5)
Ag(2) 0.0837(6) 0.0672(5) 0.0429(4) -0.0257(4) 0.0066(4) -0.0039(4)
Ag(3) 0.0661(5) 0.0799(6) 0.0590(5) -0.0252(4) 0.0132(4) -0.0167(4)
Cl(1) 0.071(2) 0.063(2) 0.065(2) -0.002(1) -0.011(1) -0.008(1)
Cl(2) 0.072(2) 0.063(2) 0.059(2) 0.011(1) -0.008(1) -0.008(1)
Cl(3) 0.068(2) 0.059(2) 0.063(2) 0.004(1) -0.010(1) -0.013(1)
S(1) 0.040(1) 0.053(1) 0.043(1) -0.014(1) -0.0085(9) -0.006(1)
S(2) 0.049(1) 0.041(1) 0.043(1) -0.006(1) -0.0045(10) -0.0035(10)
S(3) 0.052(1) 0.056(2) 0.073(2) -0.019(1) -0.025(1) 0.000(1)
S(4) 0.049(1) 0.045(1) 0.041(1) -0.007(1) -0.0021(9) -0.0046(10)
S(5) 0.061(2) 0.079(2) 0.066(2) 0.004(1) -0.006(1) -0.033(1)
S(6) 0.075(2) 0.076(2) 0.043(1) -0.001(1) -0.023(1) -0.016(1)
S(7) 0.048(1) 0.054(1) 0.044(1) -0.009(1) 0.0037(10) -0.011(1)
S(8) 0.072(2) 0.064(2) 0.042(1) 0.001(1) -0.016(1) -0.004(1)
S(9) 0.061(1) 0.064(2) 0.043(1) -0.010(1) -0.006(1) -0.010(1)
S(10) 0.062(2) 0.139(3) 0.071(2) 0.018(2) -0.017(1) -0.049(2)
S(11) 0.077(2) 0.097(2) 0.057(2) -0.012(2) -0.013(1) -0.027(2)
S(12) 0.069(2) 0.080(2) 0.057(2) -0.018(1) 0.001(1) -0.016(1)
S(13) 0.051(1) 0.076(2) 0.055(1) -0.014(1) 0.003(1) -0.023(1)
S(14) 0.067(2) 0.087(2) 0.073(2) -0.002(2) -0.009(1) -0.030(2)
S(15) 0.060(2) 0.270(6) 0.147(4) 0.046(3) -0.030(2) -0.162(4)
S(16) 0.067(2) 0.088(2) 0.067(2) -0.006(2) 0.006(1) -0.040(2)
O(1) 0.23(1) 0.118(8) 0.072(6) 0.036(8) -0.034(7) -0.007(6)
O(2) 0.22(1) 0.120(8) 0.088(7) -0.028(8) -0.034(7) -0.037(6)
O(3) 0.22(1) 0.19(1) 0.111(8) 0.15(1) -0.010(8) -0.021(8)
O(4) 0.14(1) 0.21(1) 0.29(2) -0.11(1) -0.02(1) -0.02(1)
O(5) 0.16(1) 0.21(1) 0.34(2) 0.01(1) -0.15(1) -0.15(1)
O(6) 0.17(1) 0.084(7) 0.18(1) 0.009(7) 0.068(9) 0.039(7)
O(7) 0.131(7) 0.068(5) 0.087(6) 0.047(5) -0.019(5) -0.012(4)
O(8) 0.141(9) 0.17(1) 0.088(7) 0.060(8) 0.009(6) -0.031(7)
O(9) 0.119(8) 0.18(1) 0.128(8) 0.020(8) -0.069(7) 0.010(8)
O(10) 0.082(6) 0.104(7) 0.117(7) 0.003(5) 0.018(5) -0.044(6)
O(11) 0.142(8) 0.058(5) 0.132(8) -0.021(5) 0.002(6) -0.001(5)
O(12) 0.099(6) 0.100(6) 0.115(7) -0.021(5) 0.019(5) -0.058(6)
O(13) 0.091(6) 0.107(7) 0.062(5) -0.021(5) -0.019(4) -0.009(4)
N(1) 0.070(6) 0.070(6) 0.051(5) -0.008(5) -0.009(4) -0.006(4)
N(2) 0.038(4) 0.056(5) 0.041(4) -0.012(3) -0.003(3) -0.010(4)
N(3) 0.055(5) 0.076(6) 0.060(5) -0.025(4) 0.009(4) -0.023(5)
N(4) 0.071(6) 0.101(8) 0.083(7) -0.038(6) 0.018(5) -0.038(6)
C(1) 0.036(4) 0.033(5) 0.040(4) -0.006(4) -0.005(3) -0.005(4)
C(2) 0.045(5) 0.041(5) 0.024(4) -0.005(4) -0.004(3) -0.001(3)
C(3) 0.029(4) 0.021(4) 0.024(3) 0.002(3) -0.011(3) 0.004(3)
C(4) 0.033(5) 0.071(7) 0.040(5) -0.002(4) -0.008(4) -0.006(4)
C(5) 0.047(5) 0.038(5) 0.039(4) -0.013(4) -0.002(4) -0.006(4)
C(6) 0.042(5) 0.094(8) 0.068(6) -0.016(5) 0.007(5) -0.028(6)
C(7) 0.058(6) 0.054(6) 0.095(8) 0.003(5) -0.001(6) 0.000(6)
C(8) 0.059(7) 0.085(8) 0.096(8) -0.007(6) -0.038(6) -0.012(7)
C(9) 0.050(6) 0.049(6) 0.121(10) 0.007(5) 0.020(6) 0.009(6)
C(10) 0.043(5) 0.052(6) 0.044(5) -0.011(4) -0.004(4) -0.011(4)
C(11) 0.044(5) 0.055(6) 0.040(5) -0.004(4) -0.008(4) -0.013(4)
C(12) 0.039(5) 0.053(6) 0.051(5) -0.010(4) -0.009(4) -0.004(4)
C(13) 0.034(4) 0.051(5) 0.039(4) -0.007(4) -0.004(3) -0.010(4)
C(14) 0.038(5) 0.042(5) 0.040(5) -0.011(4) -0.007(4) -0.001(4)
C(15) 0.090(9) 0.074(8) 0.114(10) 0.021(7) -0.016(7) -0.050(8)
C(16) 0.099(9) 0.073(8) 0.057(6) -0.016(7) -0.003(6) -0.010(6)
C(17) 0.060(6) 0.057(6) 0.065(6) -0.003(5) 0.009(5) -0.008(5)
C(18) 0.069(7) 0.072(7) 0.059(6) 0.016(6) -0.018(5) 0.008(5)
C(19) 0.052(6) 0.075(7) 0.042(5) -0.023(5) 0.005(4) -0.025(5)
C(20) 0.047(5) 0.076(7) 0.051(6) -0.015(5) -0.003(4) -0.019(5)
C(21) 0.035(5) 0.088(7) 0.046(5) -0.001(5) -0.008(4) -0.021(5)
C(22) 0.051(6) 0.083(8) 0.043(5) -0.027(6) 0.003(4) -0.011(5)
C(23) 0.052(6) 0.082(7) 0.045(5) -0.030(5) 0.002(4) -0.019(5)
C(24) 0.079(7) 0.068(7) 0.074(7) -0.004(6) -0.008(6) -0.011(6)
C(25a) 0.10(2) 0.06(2) 0.13(3) 0.02(2) -0.04(2) 0.02(2)
C(25b) 0.062(10) 0.13(2) 0.13(2) -0.032(9) 0.031(9) -0.05(1)
C(26) 0.13(1) 0.095(10) 0.074(8) -0.013(9) -0.027(8) -0.014(7)
C(27) 0.10(1) 0.11(1) 0.087(9) 0.015(8) -0.011(8) -0.001(8)
C(28) 0.057(6) 0.109(10) 0.058(7) -0.036(7) 0.023(5) -0.043(7)
C(29) 0.041(6) 0.087(8) 0.081(7) -0.029(6) 0.005(5) -0.035(7)
C(30) 0.027(5) 0.095(8) 0.075(7) -0.007(5) 0.002(4) -0.057(6)
C(31) 0.036(6) 0.13(1) 0.092(9) -0.028(6) 0.012(5) -0.072(8)
C(32) 0.040(6) 0.113(10) 0.080(8) -0.025(6) 0.018(5) -0.064(8)
C(33) 0.069(8) 0.12(1) 0.091(9) -0.011(7) -0.005(7) 0.017(8)
C(34) 0.11(1) 0.11(1) 0.13(1) -0.003(9) -0.044(10) -0.037(10)
C(35a) 0.15(2) 0.15(2) 0.17(3) 0.09(2) -0.11(2) -0.03(2)
C(35b) 0.06(2) 0.13(2) 0.11(2) -0.01(1) 0.02(1) -0.04(2)
C(36) 0.071(8) 0.081(9) 0.12(1) 0.002(7) -0.002(7) -0.044(8)
C(37) 0.088(8) 0.080(8) 0.037(5) -0.008(7) -0.026(6) -0.006(5)
C(38) 0.13(1) 0.089(10) 0.093(10) -0.010(9) -0.030(8) -0.019(8)
C(39) 0.13(1) 0.09(1) 0.12(1) -0.050(9) -0.054(10) 0.018(8)

loop_
_atom_type_symbol
_atom_type_description
_atom_type_scat_dispersion_real
_atom_type_scat_dispersion_imag
_atom_type_scat_source
Ag Ag -0.897 1.101
;International Tables for Crystallography
(1992, Vol. C, Tables 4.2.6.8 and 6.1.1.1)
;
Cl Cl 0.148 0.159
;International Tables for Crystallography
(1992, Vol. C, Tables 4.2.6.8 and 6.1.1.1)
;
S S 0.125 0.123
;International Tables for Crystallography
(1992, Vol. C, Tables 4.2.6.8 and 6.1.1.1)
;
O O 0.011 0.006
;International Tables for Crystallography
(1992, Vol. C, Tables 4.2.6.8 and 6.1.1.1)
;
C C 0.003 0.002
;International Tables for Crystallography
(1992, Vol. C, Tables 4.2.6.8 and 6.1.1.1)
;
H H 0.000 0.000
;International Tables for Crystallography
(1992, Vol. C, Table 6.1.1.2)
;
N N 0.006 0.003
;International Tables for Crystallography
(1992, Vol. C, Tables 4.2.6.8 and 6.1.1.1)
;

loop_
_geom_angle_atom_site_label_1
_geom_angle_atom_site_label_2
_geom_angle_atom_site_label_3
_geom_angle
_geom_angle_site_symmetry_1
_geom_angle_site_symmetry_2
_geom_angle_site_symmetry_3
_geom_angle_publ_flag
S(1) Ag(1) S(5) 136.61(8) 1_555 1_555 1_555 yes
S(1) Ag(1) S(6) 114.48(8) 1_555 1_555 1_555 yes
S(1) Ag(1) S(12) 120.58(8) 1_555 1_555 1_554 yes
S(5) Ag(1) S(6) 71.82(8) 1_555 1_555 1_555 yes
S(5) Ag(1) S(12) 93.98(9) 1_555 1_555 1_554 yes
S(6) Ag(1) S(12) 108.90(9) 1_555 1_555 1_554 yes
S(2) Ag(2) S(7) 134.04(8) 1_555 1_555 1_556 yes
S(2) Ag(2) S(9) 99.91(7) 1_555 1_555 1_555 yes
S(7) Ag(2) S(9) 119.37(8) 1_556 1_555 1_555 yes
S(4) Ag(3) S(13) 143.38(8) 1_555 1_555 1_555 yes
S(4) Ag(3) S(15) 108.0(1) 1_555 1_555 2_663 yes
S(4) Ag(3) S(16) 93.77(8) 1_555 1_555 2_663 yes
S(13) Ag(3) S(15) 103.3(1) 1_555 1_555 2_663 yes
S(13) Ag(3) S(16) 114.74(8) 1_555 1_555 2_663 yes
S(15) Ag(3) S(16) 69.8(1) 2_663 1_555 2_663 yes
O(1) Cl(1) O(2) 112.0(6) 1_555 1_555 1_555 yes
O(1) Cl(1) O(3) 112.3(7) 1_555 1_555 1_555 yes
O(1) Cl(1) O(4) 105.7(9) 1_555 1_555 1_555 yes
O(2) Cl(1) O(3) 114.0(8) 1_555 1_555 1_555 yes
O(2) Cl(1) O(4) 105.7(8) 1_555 1_555 1_555 yes
O(3) Cl(1) O(4) 106.3(9) 1_555 1_555 1_555 yes
O(5) Cl(2) O(6) 109.1(10) 1_555 1_555 1_555 yes
O(5) Cl(2) O(7) 111.2(7) 1_555 1_555 1_555 yes
O(5) Cl(2) O(8) 109.4(9) 1_555 1_555 1_555 yes
O(6) Cl(2) O(7) 108.1(6) 1_555 1_555 1_555 yes
O(6) Cl(2) O(8) 108.8(7) 1_555 1_555 1_555 yes
O(7) Cl(2) O(8) 110.2(5) 1_555 1_555 1_555 yes
O(9) Cl(3) O(10) 110.4(6) 1_555 1_555 1_555 yes
O(9) Cl(3) O(11) 111.0(7) 1_555 1_555 1_555 yes
O(9) Cl(3) O(12) 106.5(7) 1_555 1_555 1_555 yes
O(10) Cl(3) O(11) 110.7(6) 1_555 1_555 1_555 yes
O(10) Cl(3) O(12) 109.3(5) 1_555 1_555 1_555 yes
O(11) Cl(3) O(12) 108.8(6) 1_555 1_555 1_555 yes
Ag(1) S(1) C(1) 110.4(3) 1_555 1_555 1_555 yes
Ag(1) S(1) C(6) 107.8(3) 1_555 1_555 1_555 yes
C(1) S(1) C(6) 102.7(4) 1_555 1_555 1_555 yes
Ag(2) S(2) C(2) 101.2(2) 1_555 1_555 1_555 yes
Ag(2) S(2) C(7) 99.9(4) 1_555 1_555 1_555 yes
C(2) S(2) C(7) 101.8(4) 1_555 1_555 1_555 yes
C(4) S(3) C(8) 101.9(5) 1_555 1_555 1_555 yes
Ag(3) S(4) C(5) 104.9(3) 1_555 1_555 1_555 yes
Ag(3) S(4) C(9) 109.1(4) 1_555 1_555 1_555 yes
C(5) S(4) C(9) 104.1(5) 1_555 1_555 1_555 yes
Ag(1) S(5) C(10) 98.4(3) 1_555 1_555 1_555 yes
Ag(1) S(5) C(15) 129.4(4) 1_555 1_555 1_555 yes
C(10) S(5) C(15) 104.5(5) 1_555 1_555 1_555 yes
Ag(1) S(6) C(11) 99.3(3) 1_555 1_555 1_555 yes
Ag(1) S(6) C(16) 113.5(4) 1_555 1_555 1_555 yes
C(11) S(6) C(16) 101.5(5) 1_555 1_555 1_555 yes
Ag(2) S(7) C(13) 104.4(3) 1_554 1_555 1_555 yes
Ag(2) S(7) C(17) 105.8(3) 1_554 1_555 1_555 yes
C(13) S(7) C(17) 104.3(4) 1_555 1_555 1_555 yes
C(14) S(8) C(18) 102.4(4) 1_555 1_555 1_555 yes
Ag(2) S(9) C(19) 101.0(3) 1_555 1_555 1_555 yes
Ag(2) S(9) C(24) 116.5(4) 1_555 1_555 1_555 yes
C(19) S(9) C(24) 103.9(5) 1_555 1_555 1_555 yes
C(20) S(10) C(25a) 98(1) 1_555 1_555 1_555 yes
C(20) S(10) C(25b) 110.2(7) 1_555 1_555 1_555 yes
C(25a) S(10) C(25b) 90(1) 1_555 1_555 1_555 yes
C(22) S(11) C(26) 102.6(6) 1_555 1_555 1_555 yes
Ag(1) S(12) C(23) 105.2(3) 1_556 1_555 1_555 yes
Ag(1) S(12) C(27) 113.4(5) 1_556 1_555 1_555 yes
C(23) S(12) C(27) 101.9(6) 1_555 1_555 1_555 yes
Ag(3) S(13) C(28) 99.4(3) 1_555 1_555 1_555 yes
Ag(3) S(13) C(33) 106.2(4) 1_555 1_555 1_555 yes
C(28) S(13) C(33) 104.0(6) 1_555 1_555 1_555 yes
C(29) S(14) C(34) 102.3(6) 1_555 1_555 1_555 yes
Ag(3) S(15) C(31) 106.0(4) 2_663 1_555 1_555 yes
Ag(3) S(15) C(35a) 131(1) 2_663 1_555 1_555 yes
Ag(3) S(15) C(35b) 110.3(10) 2_663 1_555 1_555 yes
C(31) S(15) C(35a) 104(1) 1_555 1_555 1_555 yes
C(31) S(15) C(35b) 119(1) 1_555 1_555 1_555 yes
C(35a) S(15) C(35b) 85(1) 1_555 1_555 1_555 yes
Ag(3) S(16) C(32) 102.6(4) 2_663 1_555 1_555 yes
Ag(3) S(16) C(36) 126.3(4) 2_663 1_555 1_555 yes
C(32) S(16) C(36) 103.8(6) 1_555 1_555 1_555 yes
C(1) N(1) C(5) 118.3(8) 1_555 1_555 1_555 yes
C(10) N(2) C(14) 119.1(8) 1_555 1_555 1_555 yes
C(19) N(3) C(23) 120.7(9) 1_555 1_555 1_555 yes
C(28) N(4) C(32) 120(1) 1_555 1_555 1_555 yes
S(1) C(1) N(1) 121.8(6) 1_555 1_555 1_555 yes
S(1) C(1) C(2) 119.4(6) 1_555 1_555 1_555 yes
N(1) C(1) C(2) 118.8(7) 1_555 1_555 1_555 yes
S(2) C(2) C(1) 120.3(6) 1_555 1_555 1_555 yes
S(2) C(2) C(3) 116.7(6) 1_555 1_555 1_555 yes
C(1) C(2) C(3) 123.0(7) 1_555 1_555 1_555 yes
C(2) C(3) C(4) 119.7(7) 1_555 1_555 1_555 yes
C(2) C(3) H(1) 119.8(7) 1_555 1_555 1_555 no
C(4) C(3) H(1) 120.5(7) 1_555 1_555 1_555 no
S(3) C(4) C(3) 120.6(6) 1_555 1_555 1_555 yes
S(3) C(4) C(5) 116.3(7) 1_555 1_555 1_555 yes
C(3) C(4) C(5) 123.2(8) 1_555 1_555 1_555 yes
S(4) C(5) N(1) 123.5(7) 1_555 1_555 1_555 yes
S(4) C(5) C(4) 119.5(6) 1_555 1_555 1_555 yes
N(1) C(5) C(4) 117.0(7) 1_555 1_555 1_555 yes
S(1) C(6) H(2) 110.7(8) 1_555 1_555 1_555 no
S(1) C(6) H(3) 110.3(7) 1_555 1_555 1_555 no
S(1) C(6) H(4) 110.8(8) 1_555 1_555 1_555 no
H(2) C(6) H(3) 107.9(10) 1_555 1_555 1_555 no
H(2) C(6) H(4) 108.8(9) 1_555 1_555 1_555 no
H(3) C(6) H(4) 108(1) 1_555 1_555 1_555 no
S(2) C(7) H(5) 110.5(8) 1_555 1_555 1_555 no
S(2) C(7) H(6) 109.8(8) 1_555 1_555 1_555 no
S(2) C(7) H(7) 110.1(8) 1_555 1_555 1_555 no
H(5) C(7) H(6) 108(1) 1_555 1_555 1_555 no
H(5) C(7) H(7) 109(1) 1_555 1_555 1_555 no
H(6) C(7) H(7) 108.2(10) 1_555 1_555 1_555 no
S(3) C(8) H(8) 110.9(8) 1_555 1_555 1_555 no
S(3) C(8) H(9) 111.0(8) 1_555 1_555 1_555 no
S(3) C(8) H(10) 112.8(9) 1_555 1_555 1_555 no
H(8) C(8) H(9) 105(1) 1_555 1_555 1_555 no
H(8) C(8) H(10) 108(1) 1_555 1_555 1_555 no
H(9) C(8) H(10) 108(1) 1_555 1_555 1_555 no
S(4) C(9) H(11) 112.2(9) 1_555 1_555 1_555 no
S(4) C(9) H(12) 110.1(8) 1_555 1_555 1_555 no
S(4) C(9) H(13) 111.0(9) 1_555 1_555 1_555 no
H(11) C(9) H(12) 107(1) 1_555 1_555 1_555 no
H(11) C(9) H(13) 109(1) 1_555 1_555 1_555 no
H(12) C(9) H(13) 106(1) 1_555 1_555 1_555 no
S(5) C(10) N(2) 118.6(7) 1_555 1_555 1_555 yes
S(5) C(10) C(11) 118.9(6) 1_555 1_555 1_555 yes
N(2) C(10) C(11) 122.4(8) 1_555 1_555 1_555 yes
S(6) C(11) C(10) 121.8(6) 1_555 1_555 1_555 yes
S(6) C(11) C(12) 120.0(7) 1_555 1_555 1_555 yes
C(10) C(11) C(12) 118.1(8) 1_555 1_555 1_555 yes
C(11) C(12) C(13) 119.7(8) 1_555 1_555 1_555 yes
C(11) C(12) H(14) 120.6(9) 1_555 1_555 1_555 no
C(13) C(12) H(14) 119.7(9) 1_555 1_555 1_555 no
S(7) C(13) C(12) 123.8(7) 1_555 1_555 1_555 yes
S(7) C(13) C(14) 118.4(6) 1_555 1_555 1_555 yes
C(12) C(13) C(14) 117.8(7) 1_555 1_555 1_555 yes
S(8) C(14) N(2) 119.3(6) 1_555 1_555 1_555 yes
S(8) C(14) C(13) 118.1(6) 1_555 1_555 1_555 yes
N(2) C(14) C(13) 122.6(7) 1_555 1_555 1_555 yes
S(5) C(15) H(15) 109.7(9) 1_555 1_555 1_555 no
S(5) C(15) H(16) 110.7(9) 1_555 1_555 1_555 no
S(5) C(15) H(17) 111(1) 1_555 1_555 1_555 no
H(15) C(15) H(16) 106(1) 1_555 1_555 1_555 no
H(15) C(15) H(17) 108(1) 1_555 1_555 1_555 no
H(16) C(15) H(17) 109(1) 1_555 1_555 1_555 no
S(6) C(16) H(18) 111.0(8) 1_555 1_555 1_555 no
S(6) C(16) H(19) 112.0(8) 1_555 1_555 1_555 no
S(6) C(16) H(20) 112.7(9) 1_555 1_555 1_555 no
H(18) C(16) H(19) 105(1) 1_555 1_555 1_555 no
H(18) C(16) H(20) 106(1) 1_555 1_555 1_555 no
H(19) C(16) H(20) 108(1) 1_555 1_555 1_555 no
S(7) C(17) H(21) 110.8(8) 1_555 1_555 1_555 no
S(7) C(17) H(22) 110.3(8) 1_555 1_555 1_555 no
S(7) C(17) H(23) 110.9(8) 1_555 1_555 1_555 no
H(21) C(17) H(22) 107.9(9) 1_555 1_555 1_555 no
H(21) C(17) H(23) 108(1) 1_555 1_555 1_555 no
H(22) C(17) H(23) 108.0(9) 1_555 1_555 1_555 no
S(8) C(18) H(24) 111.1(8) 1_555 1_555 1_555 no
S(8) C(18) H(25) 111.3(8) 1_555 1_555 1_555 no
S(8) C(18) H(26) 111.4(8) 1_555 1_555 1_555 no
H(24) C(18) H(25) 107.3(10) 1_555 1_555 1_555 no
H(24) C(18) H(26) 107(1) 1_555 1_555 1_555 no
H(25) C(18) H(26) 107.9(10) 1_555 1_555 1_555 no
S(9) C(19) N(3) 118.0(8) 1_555 1_555 1_555 yes
S(9) C(19) C(20) 119.6(7) 1_555 1_555 1_555 yes
N(3) C(19) C(20) 122.3(8) 1_555 1_555 1_555 yes
S(10) C(20) C(19) 121.3(7) 1_555 1_555 1_555 yes
S(10) C(20) C(21) 122.3(8) 1_555 1_555 1_555 yes
C(19) C(20) C(21) 116.3(9) 1_555 1_555 1_555 yes
C(20) C(21) C(22) 123.3(10) 1_555 1_555 1_555 yes
C(20) C(21) H(27) 118.0(9) 1_555 1_555 1_555 no
C(22) C(21) H(27) 118.7(9) 1_555 1_555 1_555 no
S(11) C(22) C(21) 125.5(9) 1_555 1_555 1_555 yes
S(11) C(22) C(23) 116.8(8) 1_555 1_555 1_555 yes
C(21) C(22) C(23) 117.7(9) 1_555 1_555 1_555 yes
S(12) C(23) N(3) 120.7(9) 1_555 1_555 1_555 yes
S(12) C(23) C(22) 119.8(7) 1_555 1_555 1_555 yes
N(3) C(23) C(22) 119.5(9) 1_555 1_555 1_555 yes
S(9) C(24) H(28) 112.3(9) 1_555 1_555 1_555 no
S(9) C(24) H(29) 112.4(8) 1_555 1_555 1_555 no
S(9) C(24) H(30) 111.5(8) 1_555 1_555 1_555 no
H(28) C(24) H(29) 107(1) 1_555 1_555 1_555 no
H(28) C(24) H(30) 106(1) 1_555 1_555 1_555 no
H(29) C(24) H(30) 106(1) 1_555 1_555 1_555 no
S(11) C(26) H(31) 108(1) 1_555 1_555 1_555 no
S(11) C(26) H(32) 110(1) 1_555 1_555 1_555 no
S(11) C(26) H(33) 110(1) 1_555 1_555 1_555 no
H(31) C(26) H(32) 108(1) 1_555 1_555 1_555 no
H(31) C(26) H(33) 107(1) 1_555 1_555 1_555 no
H(32) C(26) H(33) 110(1) 1_555 1_555 1_555 no
S(12) C(27) H(34) 110(1) 1_555 1_555 1_555 no
S(12) C(27) H(35) 109(1) 1_555 1_555 1_555 no
S(12) C(27) H(36) 109(1) 1_555 1_555 1_555 no
H(34) C(27) H(35) 109(1) 1_555 1_555 1_555 no
H(34) C(27) H(36) 109(1) 1_555 1_555 1_555 no
H(35) C(27) H(36) 108(1) 1_555 1_555 1_555 no
S(13) C(28) N(4) 120(1) 1_555 1_555 1_555 yes
S(13) C(28) C(29) 119.8(8) 1_555 1_555 1_555 yes
N(4) C(28) C(29) 120.1(10) 1_555 1_555 1_555 yes
S(14) C(29) C(28) 116.2(8) 1_555 1_555 1_555 yes
S(14) C(29) C(30) 126(1) 1_555 1_555 1_555 yes
C(28) C(29) C(30) 117(1) 1_555 1_555 1_555 yes
C(29) C(30) C(31) 124(1) 1_555 1_555 1_555 yes
C(29) C(30) H(37) 118(1) 1_555 1_555 1_555 no
C(31) C(30) H(37) 117.0(10) 1_555 1_555 1_555 no
S(15) C(31) C(30) 121(1) 1_555 1_555 1_555 yes
S(15) C(31) C(32) 118.9(9) 1_555 1_555 1_555 yes
C(30) C(31) C(32) 119(1) 1_555 1_555 1_555 yes
S(16) C(32) N(4) 121(1) 1_555 1_555 1_555 yes
S(16) C(32) C(31) 120.4(8) 1_555 1_555 1_555 yes
N(4) C(32) C(31) 118(1) 1_555 1_555 1_555 yes
S(13) C(33) H(38) 110.7(9) 1_555 1_555 1_555 no
S(13) C(33) H(39) 111(1) 1_555 1_555 1_555 no
S(13) C(33) H(40) 109.9(10) 1_555 1_555 1_555 no
H(38) C(33) H(39) 109(1) 1_555 1_555 1_555 no
H(38) C(33) H(40) 106(1) 1_555 1_555 1_555 no
H(39) C(33) H(40) 108(1) 1_555 1_555 1_555 no
S(14) C(34) H(41) 111(1) 1_555 1_555 1_555 no
S(14) C(34) H(42) 111(1) 1_555 1_555 1_555 no
S(14) C(34) H(43) 109(1) 1_555 1_555 1_555 no
H(41) C(34) H(42) 110(1) 1_555 1_555 1_555 no
H(41) C(34) H(43) 106(1) 1_555 1_555 1_555 no
H(42) C(34) H(43) 107(1) 1_555 1_555 1_555 no
S(16) C(36) H(44) 112.6(10) 1_555 1_555 1_555 no
S(16) C(36) H(45) 110.9(8) 1_555 1_555 1_555 no
S(16) C(36) H(46) 112(1) 1_555 1_555 1_555 no
H(44) C(36) H(45) 106(1) 1_555 1_555 1_555 no
H(44) C(36) H(46) 108(1) 1_555 1_555 1_555 no
H(45) C(36) H(46) 105(1) 1_555 1_555 1_555 no
O(13) C(37) C(38) 122(1) 1_555 1_555 1_555 yes
O(13) C(37) C(39) 123(1) 1_555 1_555 1_555 yes
C(38) C(37) C(39) 114(1) 1_555 1_555 1_555 yes
C(37) C(38) H(47) 111(1) 1_555 1_555 1_555 no
C(37) C(38) H(48) 109(1) 1_555 1_555 1_555 no
C(37) C(38) H(49) 110(1) 1_555 1_555 1_555 no
H(47) C(38) H(48) 108(1) 1_555 1_555 1_555 no
H(47) C(38) H(49) 109(1) 1_555 1_555 1_555 no
H(48) C(38) H(49) 106(1) 1_555 1_555 1_555 no
C(37) C(39) H(50) 110(1) 1_555 1_555 1_555 no
C(37) C(39) H(51) 111(1) 1_555 1_555 1_555 no
C(37) C(39) H(52) 111(1) 1_555 1_555 1_555 no
H(50) C(39) H(51) 106(1) 1_555 1_555 1_555 no
H(50) C(39) H(52) 107(1) 1_555 1_555 1_555 no
H(51) C(39) H(52) 110(1) 1_555 1_555 1_555 no

loop_
_geom_bond_atom_site_label_1
_geom_bond_atom_site_label_2
_geom_bond_distance
_geom_bond_site_symmetry_1
_geom_bond_site_symmetry_2
_geom_bond_publ_flag
Ag(1) S(1) 2.546(2) 1_555 1_555 yes
Ag(1) S(5) 2.734(3) 1_555 1_555 yes
Ag(1) S(6) 2.687(3) 1_555 1_555 yes
Ag(1) S(12) 2.684(3) 1_555 1_554 yes
Ag(2) S(2) 2.582(2) 1_555 1_555 yes
Ag(2) S(7) 2.533(2) 1_555 1_556 yes
Ag(2) S(9) 2.638(3) 1_555 1_555 yes
Ag(3) S(4) 2.583(2) 1_555 1_555 yes
Ag(3) S(13) 2.542(3) 1_555 1_555 yes
Ag(3) S(15) 2.687(3) 1_555 2_663 yes
Ag(3) S(16) 2.787(3) 1_555 2_663 yes
Cl(1) O(1) 1.377(9) 1_555 1_555 yes
Cl(1) O(2) 1.375(9) 1_555 1_555 yes
Cl(1) O(3) 1.363(9) 1_555 1_555 yes
Cl(1) O(4) 1.38(1) 1_555 1_555 yes
Cl(2) O(5) 1.344(10) 1_555 1_555 yes
Cl(2) O(6) 1.387(9) 1_555 1_555 yes
Cl(2) O(7) 1.437(8) 1_555 1_555 yes
Cl(2) O(8) 1.373(9) 1_555 1_555 yes
Cl(3) O(9) 1.408(9) 1_555 1_555 yes
Cl(3) O(10) 1.435(8) 1_555 1_555 yes
Cl(3) O(11) 1.404(8) 1_555 1_555 yes
Cl(3) O(12) 1.421(8) 1_555 1_555 yes
S(1) C(1) 1.772(8) 1_555 1_555 yes
S(1) C(6) 1.795(10) 1_555 1_555 yes
S(2) C(2) 1.787(8) 1_555 1_555 yes
S(2) C(7) 1.80(1) 1_555 1_555 yes
S(3) C(4) 1.765(9) 1_555 1_555 yes
S(3) C(8) 1.78(1) 1_555 1_555 yes
S(4) C(5) 1.755(8) 1_555 1_555 yes
S(4) C(9) 1.78(1) 1_555 1_555 yes
S(5) C(10) 1.763(9) 1_555 1_555 yes
S(5) C(15) 1.77(1) 1_555 1_555 yes
S(6) C(11) 1.764(8) 1_555 1_555 yes
S(6) C(16) 1.78(1) 1_555 1_555 yes
S(7) C(13) 1.778(8) 1_555 1_555 yes
S(7) C(17) 1.78(1) 1_555 1_555 yes
S(8) C(14) 1.753(8) 1_555 1_555 yes
S(8) C(18) 1.79(1) 1_555 1_555 yes
S(9) C(19) 1.779(9) 1_555 1_555 yes
S(9) C(24) 1.78(1) 1_555 1_555 yes
S(10) C(20) 1.762(10) 1_555 1_555 yes
S(10) C(25a) 1.57(2) 1_555 1_555 yes
S(10) C(25b) 1.73(1) 1_555 1_555 yes
S(11) C(22) 1.757(9) 1_555 1_555 yes
S(11) C(26) 1.78(1) 1_555 1_555 yes
S(12) C(23) 1.76(1) 1_555 1_555 yes
S(12) C(27) 1.79(1) 1_555 1_555 yes
S(13) C(28) 1.78(1) 1_555 1_555 yes
S(13) C(33) 1.81(1) 1_555 1_555 yes
S(14) C(29) 1.75(1) 1_555 1_555 yes
S(14) C(34) 1.80(1) 1_555 1_555 yes
S(15) C(31) 1.76(1) 1_555 1_555 yes
S(15) C(35a) 1.51(2) 1_555 1_555 yes
S(15) C(35b) 1.56(2) 1_555 1_555 yes
S(16) C(32) 1.76(1) 1_555 1_555 yes
S(16) C(36) 1.80(1) 1_555 1_555 yes
O(13) C(37) 1.18(1) 1_555 1_555 yes
N(1) C(1) 1.40(1) 1_555 1_555 yes
N(1) C(5) 1.42(1) 1_555 1_555 yes
N(2) C(10) 1.34(1) 1_555 1_555 yes
N(2) C(14) 1.322(10) 1_555 1_555 yes
N(3) C(19) 1.32(1) 1_555 1_555 yes
N(3) C(23) 1.35(1) 1_555 1_555 yes
N(4) C(28) 1.37(1) 1_555 1_555 yes
N(4) C(32) 1.36(1) 1_555 1_555 yes
C(1) C(2) 1.39(1) 1_555 1_555 yes
C(2) C(3) 1.323(10) 1_555 1_555 yes
C(3) C(4) 1.32(1) 1_555 1_555 yes
C(4) C(5) 1.41(1) 1_555 1_555 yes
C(10) C(11) 1.40(1) 1_555 1_555 yes
C(11) C(12) 1.37(1) 1_555 1_555 yes
C(12) C(13) 1.40(1) 1_555 1_555 yes
C(13) C(14) 1.39(1) 1_555 1_555 yes
C(19) C(20) 1.38(1) 1_555 1_555 yes
C(20) C(21) 1.37(1) 1_555 1_555 yes
C(21) C(22) 1.34(1) 1_555 1_555 yes
C(22) C(23) 1.41(1) 1_555 1_555 yes
C(28) C(29) 1.39(2) 1_555 1_555 yes
C(29) C(30) 1.32(1) 1_555 1_555 yes
C(30) C(31) 1.31(1) 1_555 1_555 yes
C(31) C(32) 1.40(2) 1_555 1_555 yes
C(37) C(38) 1.50(2) 1_555 1_555 yes
C(37) C(39) 1.50(2) 1_555 1_555 yes

loop_
_geom_contact_atom_site_label_1
_geom_contact_atom_site_label_2
_geom_contact_distance
_geom_contact_site_symmetry_1
_geom_contact_site_symmetry_2
Ag(1) S(1) 2.546(2) 1_555 1_555
Ag(1) S(5) 2.734(3) 1_555 1_555
Ag(1) S(6) 2.687(3) 1_555 1_555
Ag(1) S(12) 2.684(3) 1_555 1_554
Ag(2) S(2) 2.582(2) 1_555 1_555
Ag(2) S(7) 2.533(2) 1_555 1_556
Ag(2) S(9) 2.638(3) 1_555 1_555
Ag(3) S(4) 2.583(2) 1_555 1_555
Ag(3) S(13) 2.542(3) 1_555 1_555
Ag(3) S(15) 2.687(3) 1_555 2_663
Ag(3) S(16) 2.787(3) 1_555 2_663
Ag(1) O(3) 3.04(1) 1_555 2_564
Ag(1) O(13) 3.207(8) 1_555 2_564
Ag(2) O(7) 2.787(7) 1_555 1_545
Ag(3) O(12) 2.966(9) 1_555 1_555
Ag(3) O(9) 3.30(1) 1_555 1_555
S(1) O(13) 3.356(9) 1_555 2_564
S(2) O(7) 3.302(8) 1_555 1_545
S(3) S(3) 3.330(5) 1_555 2_664
S(5) O(13) 3.354(8) 1_555 2_564
S(7) O(7) 3.418(8) 1_555 1_544
S(7) N(2) 3.560(7) 1_555 2_553
S(10) O(5) 3.50(1) 1_555 1_545
S(12) O(3) 3.355(10) 1_555 2_565
S(12) C(32) 3.553(9) 1_555 2_664
S(12) C(31) 3.59(1) 1_555 2_664
S(15) O(12) 3.273(9) 1_555 2_663
O(1) C(35b) 3.33(3) 1_555 1_456
O(1) C(27) 3.48(2) 1_555 1_555
O(1) C(24) 3.53(2) 1_555 1_555
O(1) C(18) 3.53(2) 1_555 1_556
O(2) C(18) 3.49(1) 1_555 1_556
O(2) C(9) 3.53(2) 1_555 2_564
O(2) C(24) 3.55(2) 1_555 1_555
O(3) C(35b) 3.32(3) 1_555 1_456
O(3) C(27) 3.37(2) 1_555 2_565
O(3) C(6) 3.38(1) 1_555 2_564
O(4) C(38) 3.38(2) 1_555 1_555
O(4) C(34) 3.40(2) 1_555 2_664
O(5) C(26) 3.48(2) 1_555 2_665
O(5) C(25a) 3.55(3) 1_555 1_565
O(6) C(35a) 3.24(3) 1_555 2_664
O(6) C(36) 3.35(2) 1_555 1_556
O(7) C(17) 3.27(1) 1_555 1_566
O(7) C(7) 3.43(1) 1_555 1_565
O(7) C(39) 3.50(2) 1_555 1_555
O(8) C(36) 3.34(2) 1_555 1_556
O(8) C(7) 3.47(1) 1_555 2_664
O(9) C(8) 3.53(1) 1_555 2_664
O(10) C(37) 3.15(1) 1_555 1_555
O(10) O(13) 3.40(1) 1_555 1_555
O(10) C(39) 3.46(2) 1_555 1_555
O(10) C(38) 3.49(2) 1_555 1_555
O(10) C(18) 3.53(1) 1_555 2_563
O(11) C(25a) 3.49(3) 1_555 1_564
O(11) C(33) 3.60(2) 1_555 1_555
O(12) C(35a) 3.29(3) 1_555 2_663
O(12) C(33) 3.31(1) 1_555 1_555
O(12) C(18) 3.43(1) 1_555 2_563
O(12) C(9) 3.52(1) 1_555 1_555
O(12) C(35b) 3.57(3) 1_555 2_663
O(13) C(6) 3.17(1) 1_555 2_564
O(13) C(16) 3.34(1) 1_555 1_565
O(13) C(16) 3.34(1) 1_555 2_564
N(2) C(17) 3.52(1) 1_555 2_553
C(15) C(35a) 3.28(2) 1_555 1_455
C(25a) C(25a) 2.63(6) 1_555 2_655
C(25a) C(33) 3.52(3) 1_555 1_546
C(27) C(35b) 3.44(3) 1_555 2_664
C(34) C(38) 3.60(2) 1_555 2_664

loop_
_geom_torsion_atom_site_label_1
_geom_torsion_atom_site_label_2
_geom_torsion_atom_site_label_3
_geom_torsion_atom_site_label_4
_geom_torsion
_geom_torsion_site_symmetry_1
_geom_torsion_site_symmetry_2
_geom_torsion_site_symmetry_3
_geom_torsion_site_symmetry_4
_geom_torsion_publ_flag
Ag(1) S(1) C(1) N(1) 78.7(7) 1_555 1_555 1_555 1_555 yes
Ag(1) S(1) C(1) C(2) -103.8(6) 1_555 1_555 1_555 1_555 yes
Ag(1) S(5) C(10) N(2) -141.9(6) 1_555 1_555 1_555 1_555 yes
Ag(1) S(5) C(10) C(11) 41.1(7) 1_555 1_555 1_555 1_555 yes
Ag(1) S(6) C(11) C(10) -36.3(7) 1_555 1_555 1_555 1_555 yes
Ag(1) S(6) C(11) C(12) 145.3(7) 1_555 1_555 1_555 1_555 yes
Ag(2) S(2) C(2) C(1) -95.1(6) 1_555 1_555 1_555 1_555 yes
Ag(2) S(2) C(2) C(3) 83.0(6) 1_555 1_555 1_555 1_555 yes
Ag(2) S(9) C(19) N(3) -134.9(6) 1_555 1_555 1_555 1_555 yes
Ag(2) S(9) C(19) C(20) 48.0(7) 1_555 1_555 1_555 1_555 yes
Ag(3) S(4) C(5) N(1) -105.7(6) 1_555 1_555 1_555 1_555 yes
Ag(3) S(4) C(5) C(4) 74.2(6) 1_555 1_555 1_555 1_555 yes
Ag(3) S(13) C(28) N(4) 106.2(7) 1_555 1_555 1_555 1_555 yes
Ag(3) S(13) C(28) C(29) -76.1(8) 1_555 1_555 1_555 1_555 yes
Ag(3) S(15) C(31) C(30) -149.1(8) 1_555 2_663 2_663 2_663 yes
Ag(3) S(15) C(31) C(32) 34.0(9) 1_555 2_663 2_663 2_663 yes
Ag(3) S(16) C(32) N(4) 147.4(7) 1_555 2_663 2_663 2_663 yes
Ag(3) S(16) C(32) C(31) -34.9(9) 1_555 2_663 2_663 2_663 yes
S(1) Ag(1) S(5) C(10) -149.5(3) 1_555 1_555 1_555 1_555 yes
S(1) Ag(1) S(5) C(15) 93.8(5) 1_555 1_555 1_555 1_555 yes
S(1) Ag(1) S(6) C(11) 174.6(3) 1_555 1_555 1_555 1_555 yes
S(1) Ag(1) S(6) C(16) 67.6(4) 1_555 1_555 1_555 1_555 yes
S(1) C(1) N(1) C(5) 176.1(6) 1_555 1_555 1_555 1_555 yes
S(1) C(1) C(2) S(2) 0.3(9) 1_555 1_555 1_555 1_555 yes
S(1) C(1) C(2) C(3) -177.6(6) 1_555 1_555 1_555 1_555 yes
S(2) Ag(2) S(9) C(19) -164.1(3) 1_555 1_555 1_555 1_555 yes
S(2) Ag(2) S(9) C(24) 84.1(4) 1_555 1_555 1_555 1_555 yes
S(2) C(2) C(1) N(1) 177.9(6) 1_555 1_555 1_555 1_555 yes
S(2) C(2) C(3) C(4) -176.2(6) 1_555 1_555 1_555 1_555 yes
S(3) C(4) C(3) C(2) 178.7(5) 1_555 1_555 1_555 1_555 yes
S(3) C(4) C(5) S(4) 0.0(9) 1_555 1_555 1_555 1_555 yes
S(3) C(4) C(5) N(1) 179.9(6) 1_555 1_555 1_555 1_555 yes
S(4) Ag(3) S(13) C(28) 141.8(4) 1_555 1_555 1_555 1_555 yes
S(4) Ag(3) S(13) C(33) -110.5(5) 1_555 1_555 1_555 1_555 yes
S(4) Ag(3) S(15) C(31) -124.4(5) 1_555 1_555 2_663 2_663 yes
S(4) Ag(3) S(15) C(35a) 109(1) 1_555 1_555 2_663 2_663 yes
S(4) Ag(3) S(15) C(35b) 6(1) 1_555 1_555 2_663 2_663 yes
S(4) Ag(3) S(16) C(32) 144.6(3) 1_555 1_555 2_663 2_663 yes
S(4) Ag(3) S(16) C(36) -97.6(5) 1_555 1_555 2_663 2_663 yes
S(4) C(5) N(1) C(1) -179.0(6) 1_555 1_555 1_555 1_555 yes
S(4) C(5) C(4) C(3) -179.2(7) 1_555 1_555 1_555 1_555 yes
S(5) Ag(1) S(1) C(1) -148.1(3) 1_555 1_555 1_555 1_555 yes
S(5) Ag(1) S(1) C(6) -36.6(4) 1_555 1_555 1_555 1_555 yes
S(5) Ag(1) S(6) C(11) 40.9(3) 1_555 1_555 1_555 1_555 yes
S(5) Ag(1) S(6) C(16) -66.1(4) 1_555 1_555 1_555 1_555 yes
S(5) C(10) N(2) C(14) -174.2(6) 1_555 1_555 1_555 1_555 yes
S(5) C(10) C(11) S(6) -4.1(10) 1_555 1_555 1_555 1_555 yes
S(5) C(10) C(11) C(12) 174.4(6) 1_555 1_555 1_555 1_555 yes
S(6) Ag(1) S(1) C(1) 122.9(3) 1_555 1_555 1_555 1_555 yes
S(6) Ag(1) S(1) C(6) -125.6(4) 1_555 1_555 1_555 1_555 yes
S(6) Ag(1) S(5) C(10) -42.8(3) 1_555 1_555 1_555 1_555 yes
S(6) Ag(1) S(5) C(15) -159.5(5) 1_555 1_555 1_555 1_555 yes
S(6) C(11) C(10) N(2) 179.1(6) 1_555 1_555 1_555 1_555 yes
S(6) C(11) C(12) C(13) 177.3(6) 1_555 1_555 1_555 1_555 yes
S(7) C(13) C(12) C(11) -174.2(6) 1_555 1_555 1_555 1_555 yes
S(7) C(13) C(14) S(8) -4.1(9) 1_555 1_555 1_555 1_555 yes
S(7) C(13) C(14) N(2) 174.3(6) 1_555 1_555 1_555 1_555 yes
S(8) C(14) N(2) C(10) 179.3(6) 1_555 1_555 1_555 1_555 yes
S(8) C(14) C(13) C(12) 177.2(6) 1_555 1_555 1_555 1_555 yes
S(9) Ag(2) S(2) C(2) -21.9(3) 1_555 1_555 1_555 1_555 yes
S(9) Ag(2) S(2) C(7) 82.4(4) 1_555 1_555 1_555 1_555 yes
S(9) C(19) N(3) C(23) -176.8(6) 1_555 1_555 1_555 1_555 yes
S(9) C(19) C(20) S(10) -7(1) 1_555 1_555 1_555 1_555 yes
S(9) C(19) C(20) C(21) 175.8(7) 1_555 1_555 1_555 1_555 yes
S(10) C(20) C(19) N(3) 175.6(7) 1_555 1_555 1_555 1_555 yes
S(10) C(20) C(21) C(22) -177.4(7) 1_555 1_555 1_555 1_555 yes
S(11) C(22) C(21) C(20) -176.8(7) 1_555 1_555 1_555 1_555 yes
S(11) C(22) C(23) S(12) -2.9(10) 1_555 1_555 1_555 1_555 yes
S(11) C(22) C(23) N(3) 175.9(6) 1_555 1_555 1_555 1_555 yes
S(12) C(23) N(3) C(19) -178.7(6) 1_555 1_555 1_555 1_555 yes
S(12) C(23) C(22) C(21) 177.0(7) 1_555 1_555 1_555 1_555 yes
S(13) Ag(3) S(4) C(5) -137.1(3) 1_555 1_555 1_555 1_555 yes
S(13) Ag(3) S(4) C(9) 111.8(4) 1_555 1_555 1_555 1_555 yes
S(13) Ag(3) S(15) C(31) 74.8(5) 1_555 1_555 2_663 2_663 yes
S(13) Ag(3) S(15) C(35a) -51(1) 1_555 1_555 2_663 2_663 yes
S(13) Ag(3) S(15) C(35b) -154(1) 1_555 1_555 2_663 2_663 yes
S(13) Ag(3) S(16) C(32) -59.0(4) 1_555 1_555 2_663 2_663 yes
S(13) Ag(3) S(16) C(36) 58.8(5) 1_555 1_555 2_663 2_663 yes
S(13) C(28) N(4) C(32) 178.7(7) 1_555 1_555 1_555 1_555 yes
S(13) C(28) C(29) S(14) 0(1) 1_555 1_555 1_555 1_555 yes
S(13) C(28) C(29) C(30) -178.8(7) 1_555 1_555 1_555 1_555 yes
S(14) C(29) C(28) N(4) 178.5(7) 1_555 1_555 1_555 1_555 yes
S(14) C(29) C(30) C(31) 179.5(8) 1_555 1_555 1_555 1_555 yes
S(15) Ag(3) S(4) C(5) -75.3(3) 1_555 2_663 2_663 2_663 yes
S(15) Ag(3) S(4) C(9) 35.8(4) 1_555 2_663 2_663 2_663 yes
S(15) Ag(3) S(13) C(28) 69.7(4) 1_555 2_663 2_663 2_663 yes
S(15) Ag(3) S(13) C(33) -37.9(5) 1_555 2_663 2_663 2_663 yes
S(15) Ag(3) S(16) C(32) -36.8(3) 1_555 2_663 1_555 1_555 yes
S(15) Ag(3) S(16) C(36) -154.6(5) 1_555 2_663 1_555 1_555 yes
S(15) C(31) C(30) C(29) 179.7(8) 1_555 1_555 1_555 1_555 yes
S(15) C(31) C(32) S(16) -2(1) 1_555 1_555 1_555 1_555 yes
S(15) C(31) C(32) N(4) -179.8(7) 1_555 1_555 1_555 1_555 yes
S(16) Ag(3) S(4) C(5) -5.3(3) 1_555 2_663 2_663 2_663 yes
S(16) Ag(3) S(4) C(9) 105.8(4) 1_555 2_663 2_663 2_663 yes
S(16) Ag(3) S(13) C(28) -4.0(4) 1_555 2_663 2_663 2_663 yes
S(16) Ag(3) S(13) C(33) -111.6(5) 1_555 2_663 2_663 2_663 yes
S(16) Ag(3) S(15) C(31) 37.0(5) 1_555 2_663 1_555 1_555 yes
S(16) Ag(3) S(15) C(35a) 163(1) 1_555 2_663 1_555 1_555 yes
S(16) Ag(3) S(15) C(35b) -93(1) 1_555 2_663 1_555 1_555 yes
S(16) C(32) N(4) C(28) -176.8(7) 1_555 1_555 1_555 1_555 yes
S(16) C(32) C(31) C(30) 175.0(7) 1_555 1_555 1_555 1_555 yes
N(1) C(1) S(1) C(6) -36.0(8) 1_555 1_555 1_555 1_555 yes
N(1) C(1) C(2) C(3) 0(1) 1_555 1_555 1_555 1_555 yes
N(1) C(5) S(4) C(9) 8.9(8) 1_555 1_555 1_555 1_555 yes
N(1) C(5) C(4) C(3) 0(1) 1_555 1_555 1_555 1_555 yes
N(2) C(10) S(5) C(15) -7.4(8) 1_555 1_555 1_555 1_555 yes
N(2) C(10) C(11) C(12) -2(1) 1_555 1_555 1_555 1_555 yes
N(2) C(14) S(8) C(18) 2.1(8) 1_555 1_555 1_555 1_555 yes
N(2) C(14) C(13) C(12) -4(1) 1_555 1_555 1_555 1_555 yes
N(3) C(19) S(9) C(24) -13.8(8) 1_555 1_555 1_555 1_555 yes
N(3) C(19) C(20) C(21) -1(1) 1_555 1_555 1_555 1_555 yes
N(3) C(23) S(12) C(27) 9.0(9) 1_555 1_555 1_555 1_555 yes
N(3) C(23) C(22) C(21) -4(1) 1_555 1_555 1_555 1_555 yes
N(4) C(28) S(13) C(33) -3.2(9) 1_555 1_555 1_555 1_555 yes
N(4) C(28) C(29) C(30) -1(1) 1_555 1_555 1_555 1_555 yes
N(4) C(32) S(16) C(36) -14.6(9) 1_555 1_555 1_555 1_555 yes
N(4) C(32) C(31) C(30) -2(1) 1_555 1_555 1_555 1_555 yes
C(1) N(1) C(5) C(4) 1(1) 1_555 1_555 1_555 1_555 yes
C(1) C(2) S(2) C(7) 162.2(7) 1_555 1_555 1_555 1_555 yes
C(1) C(2) C(3) C(4) 1(1) 1_555 1_555 1_555 1_555 yes
C(2) C(1) S(1) C(6) 141.5(7) 1_555 1_555 1_555 1_555 yes
C(2) C(1) N(1) C(5) -1(1) 1_555 1_555 1_555 1_555 yes
C(2) C(3) C(4) C(5) -2(1) 1_555 1_555 1_555 1_555 yes
C(3) C(2) S(2) C(7) -19.7(7) 1_555 1_555 1_555 1_555 yes
C(3) C(4) S(3) C(8) -7.2(8) 1_555 1_555 1_555 1_555 yes
C(4) C(5) S(4) C(9) -171.3(7) 1_555 1_555 1_555 1_555 yes
C(5) C(4) S(3) C(8) 173.5(7) 1_555 1_555 1_555 1_555 yes
C(10) N(2) C(14) C(13) 0(1) 1_555 1_555 1_555 1_555 yes
C(10) C(11) S(6) C(16) 80.2(8) 1_555 1_555 1_555 1_555 yes
C(10) C(11) C(12) C(13) -1(1) 1_555 1_555 1_555 1_555 yes
C(11) C(10) S(5) C(15) 175.6(7) 1_555 1_555 1_555 1_555 yes
C(11) C(10) N(2) C(14) 2(1) 1_555 1_555 1_555 1_555 yes
C(11) C(12) C(13) C(14) 4(1) 1_555 1_555 1_555 1_555 yes
C(12) C(11) S(6) C(16) -98.3(8) 1_555 1_555 1_555 1_555 yes
C(12) C(13) S(7) C(17) 1.5(8) 1_555 1_555 1_555 1_555 yes
C(13) C(14) S(8) C(18) -179.5(7) 1_555 1_555 1_555 1_555 yes
C(14) C(13) S(7) C(17) -177.1(6) 1_555 1_555 1_555 1_555 yes
C(19) N(3) C(23) C(22) 2(1) 1_555 1_555 1_555 1_555 yes
C(19) C(20) S(10) C(25a) 173(1) 1_555 1_555 1_555 1_555 yes
C(19) C(20) S(10) C(25b) 80(1) 1_555 1_555 1_555 1_555 yes
C(19) C(20) C(21) C(22) 0(1) 1_555 1_555 1_555 1_555 yes
C(20) C(19) S(9) C(24) 169.1(7) 1_555 1_555 1_555 1_555 yes
C(20) C(19) N(3) C(23) 0(1) 1_555 1_555 1_555 1_555 yes
C(20) C(21) C(22) C(23) 3(1) 1_555 1_555 1_555 1_555 yes
C(21) C(20) S(10) C(25a) -9(1) 1_555 1_555 1_555 1_555 yes
C(21) C(20) S(10) C(25b) -103(1) 1_555 1_555 1_555 1_555 yes
C(21) C(22) S(11) C(26) -9.4(10) 1_555 1_555 1_555 1_555 yes
C(22) C(23) S(12) C(27) -172.1(8) 1_555 1_555 1_555 1_555 yes
C(23) C(22) S(11) C(26) 170.5(8) 1_555 1_555 1_555 1_555 yes
C(28) N(4) C(32) C(31) 0(1) 1_555 1_555 1_555 1_555 yes
C(28) C(29) S(14) C(34) -179.6(8) 1_555 1_555 1_555 1_555 yes
C(28) C(29) C(30) C(31) 0(1) 1_555 1_555 1_555 1_555 yes
C(29) C(28) S(13) C(33) 174.4(8) 1_555 1_555 1_555 1_555 yes
C(29) C(28) N(4) C(32) 1(1) 1_555 1_555 1_555 1_555 yes
C(29) C(30) C(31) C(32) 2(1) 1_555 1_555 1_555 1_555 yes
C(30) C(29) S(14) C(34) 0(1) 1_555 1_555 1_555 1_555 yes
C(30) C(31) S(15) C(35a) 7(1) 1_555 1_555 1_555 1_555 yes
C(30) C(31) S(15) C(35b) -85(1) 1_555 1_555 1_555 1_555 yes
C(31) C(32) S(16) C(36) 167.7(8) 1_555 1_555 1_555 1_555 yes
C(32) C(31) S(15) C(35a) -175(1) 1_555 1_555 1_555 1_555 yes
C(32) C(31) S(15) C(35b) 91(1) 1_555 1_555 1_555 1_555 yes
